data_4027645
loop_
_publ_author_name
'Stephen Hanessian'
'Ramkrishna Reddy Vakiti'
'St\'ephane Dorich'
'Shyamapada Banerjee'
'Beno\^it Desch\^enes-Simard'

_publ_section_title
;
 Total Synthesis of Pactamycin and Pactamycate: A Detailed Account
;
_journal_name_full 'Journal of Organic Chemistry'
_journal_page_first 9458
_journal_page_last 9472
_journal_paper_doi 10.1021/jo301638z
_journal_volume 77
_journal_year 2012
_chemical_absolute_configuration rmad
_chemical_compound_source 'Synthesized by the authors. See text'
_chemical_formula_moiety 'C51 H62 N6 O5 Si'
_chemical_formula_sum 'C51 H62 N6 O5 Si'
_chemical_formula_weight 867.16
_chemical_name_systematic
; 
 ? 
;
_space_group_IT_number 19
_symmetry_cell_setting orthorhombic
_symmetry_space_group_name_Hall 'P 2ac 2ab'
_symmetry_space_group_name_H-M 'P 21 21 21'
_atom_sites_solution_hydrogens geom
_atom_sites_solution_primary direct
_atom_sites_solution_secondary difmap
_audit_creation_method SHELXL-97
_cell_angle_alpha 90.00
_cell_angle_beta 90.00
_cell_angle_gamma 90.00
_cell_formula_units_Z 4
_cell_length_a 11.3120(2)
_cell_length_b 18.9201(3)
_cell_length_c 22.2551(4)
_cell_measurement_reflns_used 50243
_cell_measurement_temperature 200
_cell_measurement_theta_max 72.19
_cell_measurement_theta_min 3.07
_cell_volume 4763.13(14)
_computing_cell_refinement 'SAINT V7.60A(Bruker AXS, 2008)'
_computing_data_collection 'APEX2  (Bruker AXS, 2008)'
_computing_data_reduction 'SAINT V7.60A(Bruker AXS, 2008)'
_computing_molecular_graphics 'SHELXTL v6.12 (Bruker AXS, 2001)'
_computing_publication_material 'UdMX (Maris, 2004)'
_computing_structure_refinement 'SHELXL97 (Sheldrick, 2008)'
_computing_structure_solution 'SHELXS97 (Sheldrick, 2008)'
_diffrn_ambient_temperature 200
_diffrn_detector_area_resol_mean 5.5
_diffrn_measured_fraction_theta_full 0.996
_diffrn_measured_fraction_theta_max 0.997
_diffrn_measurement_device_type 'Bruker Smart 6000'
_diffrn_measurement_method \w
_diffrn_radiation_monochromator 'Helios optics'
_diffrn_radiation_source 'Rotating Anode'
_diffrn_radiation_type CuK\a
_diffrn_radiation_wavelength 1.54178
_diffrn_reflns_av_R_equivalents 0.038
_diffrn_reflns_av_sigmaI/netI 0.0218
_diffrn_reflns_limit_h_max 13
_diffrn_reflns_limit_h_min -13
_diffrn_reflns_limit_k_max 23
_diffrn_reflns_limit_k_min -23
_diffrn_reflns_limit_l_max 27
_diffrn_reflns_limit_l_min -27
_diffrn_reflns_number 62283
_diffrn_reflns_theta_full 72.55
_diffrn_reflns_theta_max 72.55
_diffrn_reflns_theta_min 3.07
_exptl_absorpt_coefficient_mu 0.853
_exptl_absorpt_correction_T_max 0.9261
_exptl_absorpt_correction_T_min 0.7966
_exptl_absorpt_correction_type multi-scan
_exptl_absorpt_process_details 'Sadabs (Sheldrick, 1996)'
_exptl_crystal_colour Colorless
_exptl_crystal_density_diffrn 1.209
_exptl_crystal_description block
_exptl_crystal_F_000 1856
_exptl_crystal_size_max 0.17
_exptl_crystal_size_mid 0.16
_exptl_crystal_size_min 0.09
_refine_diff_density_max 0.281
_refine_diff_density_min -0.194
_refine_diff_density_rms 0.040
_refine_ls_abs_structure_details 'Flack H D (1983), 4116 Friedel Pairs'
_refine_ls_abs_structure_Flack 0.007(17)
_refine_ls_extinction_coef 0.00082(9)
_refine_ls_extinction_expression Fc^*^=kFc[1+0.001xFc^2^\l^3^/sin(2\q)]^-1/4^
_refine_ls_extinction_method SHELXL
_refine_ls_goodness_of_fit_ref 1.024
_refine_ls_matrix_type full
_refine_ls_number_parameters 587
_refine_ls_number_reflns 9352
_refine_ls_number_restraints 22
_refine_ls_restrained_S_all 1.033
_refine_ls_R_factor_all 0.0362
_refine_ls_R_factor_gt 0.0343
_refine_ls_shift/su_max 0.001
_refine_ls_shift/su_mean 0.000
_refine_ls_structure_factor_coef Fsqd
_refine_ls_weighting_details 'calc w=1/[\s^2^(Fo^2^)+(0.0686P)^2^] where P=(Fo^2^+2Fc^2^)/3'
_refine_ls_weighting_scheme calc
_refine_ls_wR_factor_gt 0.0911
_refine_ls_wR_factor_ref 0.0924
_reflns_number_gt 8772
_reflns_number_total 9352
_reflns_threshold_expression I>2\s(I)
_cod_data_source_file jo301638z_si_012.cif
_cod_data_source_block bent89
_cod_database_code 4027645

loop_
_symmetry_equiv_pos_as_xyz
'x, y, z'
'-x+1/2, -y, z+1/2'
'-x, y+1/2, -z+1/2'
'x+1/2, -y+1/2, -z'

loop_
_atom_site_label
_atom_site_type_symbol
_atom_site_fract_x
_atom_site_fract_y
_atom_site_fract_z
_atom_site_U_iso_or_equiv
_atom_site_adp_type
_atom_site_occupancy
_atom_site_symmetry_multiplicity
_atom_site_calc_flag
_atom_site_refinement_flags
_atom_site_disorder_assembly
_atom_site_disorder_group
Si1 Si 0.54558(3) 0.011537(19) 0.842687(17) 0.03010(9) Uani 1 1 d U . .
O1 O 0.66187(8) 0.00184(5) 0.79752(4) 0.0312(2) Uani 1 1 d U . .
O2 O 0.94121(8) 0.05743(5) 0.73238(4) 0.0322(2) Uani 1 1 d . . .
O3 O 0.78539(10) 0.06872(6) 0.88110(5) 0.0388(2) Uani 1 1 d . A .
O4 O 0.99016(10) -0.09765(5) 0.67181(5) 0.0401(2) Uani 1 1 d . . .
O5 O 1.12436(12) -0.06177(7) 0.60207(6) 0.0566(3) Uani 1 1 d . . .
N1 N 0.74564(13) -0.09572(7) 0.70819(6) 0.0395(3) Uani 1 1 d D A .
H1A H 0.7060(19) -0.1102(11) 0.6765(8) 0.059 Uiso 1 1 d D . .
H1B H 0.6960(17) -0.0886(11) 0.7378(9) 0.059 Uiso 1 1 d D . .
N2 N 0.62605(13) 0.00028(8) 0.63788(6) 0.0484(3) Uani 1 1 d D . .
N3A N 0.60526(18) 0.02684(10) 0.58821(8) 0.0535(5) Uani 0.843(3) 1 d PDU A 1
N4A N 0.5789(3) 0.04639(16) 0.54152(12) 0.0969(10) Uani 0.843(3) 1 d PDU A 1
N3B N 0.5376(6) 0.0247(5) 0.6128(4) 0.0535(5) Uani 0.157(3) 1 d PDU A 2
N4B N 0.4632(9) 0.0499(7) 0.5855(6) 0.0969(10) Uani 0.157(3) 1 d PDU A 2
N5 N 0.75645(11) 0.15331(6) 0.70791(6) 0.0335(3) Uani 1 1 d . A .
H5 H 0.8376(19) 0.1499(10) 0.7093(9) 0.050 Uiso 1 1 d . . .
N6 N 1.16581(13) -0.15168(8) 0.66606(7) 0.0481(3) Uani 1 1 d . . .
C1 C 0.81059(13) -0.03143(7) 0.69342(6) 0.0315(3) Uani 1 1 d . . .
C2 C 0.73312(13) 0.03018(7) 0.66650(6) 0.0336(3) Uani 1 1 d D A .
H2 H 0.7805 0.0551 0.6350 0.040 Uiso 1 1 calc R . .
C3 C 0.70458(12) 0.08385(7) 0.71805(6) 0.0303(3) Uani 1 1 d . . .
H3 H 0.6168 0.0890 0.7214 0.036 Uiso 1 1 calc R A .
C4 C 0.75191(12) 0.04894(7) 0.77622(6) 0.0287(3) Uani 1 1 d . A .
C5 C 0.85892(12) 0.00359(7) 0.75245(6) 0.0305(3) Uani 1 1 d . A .
C6 C 0.90928(13) -0.04708(8) 0.79882(7) 0.0370(3) Uani 1 1 d . . .
H6A H 0.9770 -0.0723 0.7816 0.055 Uiso 1 1 calc R A .
H6B H 0.8484 -0.0812 0.8106 0.055 Uiso 1 1 calc R . .
H6C H 0.9350 -0.0204 0.8343 0.055 Uiso 1 1 calc R . .
C7 C 0.78595(13) 0.10284(7) 0.82449(6) 0.0315(3) Uani 1 1 d . . .
H7A H 0.8656 0.1221 0.8160 0.038 Uiso 1 1 calc R A .
H7B H 0.7288 0.1425 0.8245 0.038 Uiso 1 1 calc R . .
C8 C 0.90587(14) -0.04844(8) 0.64572(7) 0.0360(3) Uani 1 1 d . A .
H8 H 0.9484 -0.0038 0.6353 0.043 Uiso 1 1 calc R . .
C9 C 0.85619(17) -0.08050(10) 0.58832(8) 0.0488(4) Uani 1 1 d . . .
H9A H 0.9212 -0.0914 0.5607 0.073 Uiso 1 1 calc R A .
H9B H 0.8022 -0.0468 0.5693 0.073 Uiso 1 1 calc R . .
H9C H 0.8132 -0.1240 0.5980 0.073 Uiso 1 1 calc R . .
C10 C 1.09647(14) -0.10053(8) 0.64309(7) 0.0408(3) Uani 1 1 d . . .
C11 C 1.13355(18) -0.19440(10) 0.71762(9) 0.0553(5) Uani 1 1 d . . .
H11A H 1.1127 -0.1635 0.7513 0.083 Uiso 0.54(3) 1 calc PR . .
H11B H 1.2005 -0.2244 0.7290 0.083 Uiso 0.54(3) 1 calc PR . .
H11C H 1.0656 -0.2242 0.7074 0.083 Uiso 0.54(3) 1 calc PR . .
H11D H 1.1398 -0.2446 0.7071 0.083 Uiso 0.46(3) 1 calc PR . .
H11E H 1.0521 -0.1836 0.7294 0.083 Uiso 0.46(3) 1 calc PR . .
H11F H 1.1870 -0.1839 0.7511 0.083 Uiso 0.46(3) 1 calc PR . .
C12 C 1.28017(17) -0.16489(12) 0.63800(10) 0.0616(5) Uani 1 1 d . . .
H12A H 1.2740 -0.2058 0.6112 0.092 Uiso 1 1 calc R . .
H12B H 1.3392 -0.1744 0.6692 0.092 Uiso 1 1 calc R . .
H12C H 1.3041 -0.1233 0.6148 0.092 Uiso 1 1 calc R . .
C13 C 0.71596(13) 0.19428(7) 0.65928(6) 0.0316(3) Uani 1 1 d . . .
C14 C 0.79549(13) 0.24126(7) 0.63220(6) 0.0334(3) Uani 1 1 d . A .
H14 H 0.8740 0.2438 0.6472 0.040 Uiso 1 1 calc R . .
C15 C 0.76359(15) 0.28446(7) 0.58409(7) 0.0364(3) Uani 1 1 d . . .
C16 C 0.64767(16) 0.27914(8) 0.56229(8) 0.0442(4) Uani 1 1 d . A .
H16 H 0.6235 0.3071 0.5291 0.053 Uiso 1 1 calc R . .
C17 C 0.56868(15) 0.23346(9) 0.58889(8) 0.0459(4) Uani 1 1 d . . .
H17 H 0.4904 0.2306 0.5736 0.055 Uiso 1 1 calc R A .
C18 C 0.60053(14) 0.19126(8) 0.63755(8) 0.0400(3) Uani 1 1 d . A .
H18 H 0.5442 0.1608 0.6557 0.048 Uiso 1 1 calc R . .
C19 C 0.85136(17) 0.33335(9) 0.55635(7) 0.0444(4) Uani 1 1 d . A .
C20 C 0.8200(2) 0.38333(11) 0.51775(9) 0.0608(5) Uani 1 1 d . . .
H20A H 0.7392 0.3889 0.5069 0.073 Uiso 1 1 calc R A .
H20B H 0.8782 0.4136 0.5009 0.073 Uiso 1 1 calc R . .
C21 C 0.97830(18) 0.32562(13) 0.57435(10) 0.0650(6) Uani 1 1 d . . .
H21A H 1.0263 0.3603 0.5526 0.097 Uiso 1 1 calc R A .
H21B H 1.0057 0.2778 0.5646 0.097 Uiso 1 1 calc R . .
H21C H 0.9860 0.3337 0.6177 0.097 Uiso 1 1 calc R . .
C22 C 0.57339(13) -0.03412(8) 0.91658(6) 0.0343(3) Uani 1 1 d U . .
C23 C 0.66609(16) -0.08228(9) 0.92335(8) 0.0447(4) Uani 1 1 d . . .
H23 H 0.7219 -0.0880 0.8918 0.054 Uiso 1 1 calc R . .
C24 C 0.67788(19) -0.12204(10) 0.97581(9) 0.0565(5) Uani 1 1 d . . .
H24 H 0.7410 -0.1549 0.9795 0.068 Uiso 1 1 calc R . .
C25 C 0.59857(19) -0.11387(10) 1.02213(8) 0.0534(5) Uani 1 1 d . . .
H25 H 0.6064 -0.1414 1.0576 0.064 Uiso 1 1 calc R . .
C26 C 0.50773(17) -0.06578(9) 1.01698(7) 0.0468(4) Uani 1 1 d . . .
H26 H 0.4539 -0.0593 1.0493 0.056 Uiso 1 1 calc R . .
C27 C 0.49495(15) -0.02682(8) 0.96475(6) 0.0380(3) Uani 1 1 d . . .
H27 H 0.4313 0.0057 0.9615 0.046 Uiso 1 1 calc R . .
C28 C 0.50569(13) 0.10758(8) 0.85686(7) 0.0356(3) Uani 1 1 d . . .
C29 C 0.52748(13) 0.13792(9) 0.91301(8) 0.0404(3) Uani 1 1 d . . .
H29 H 0.5602 0.1095 0.9440 0.048 Uiso 1 1 calc R . .
C30 C 0.50237(16) 0.20892(10) 0.92472(9) 0.0518(4) Uani 1 1 d . . .
H30 H 0.5187 0.2282 0.9632 0.062 Uiso 1 1 calc R . .
C31 C 0.45425(17) 0.25073(9) 0.88082(11) 0.0578(5) Uani 1 1 d . . .
H31 H 0.4368 0.2989 0.8889 0.069 Uiso 1 1 calc R . .
C32 C 0.43138(17) 0.22273(10) 0.82506(11) 0.0585(5) Uani 1 1 d . . .
H32 H 0.3986 0.2518 0.7945 0.070 Uiso 1 1 calc R . .
C33 C 0.45588(16) 0.15189(8) 0.81302(8) 0.0455(4) Uani 1 1 d . . .
H33 H 0.4385 0.1332 0.7744 0.055 Uiso 1 1 calc R . .
C34 C 0.42126(13) -0.03927(9) 0.80419(7) 0.0381(3) Uani 1 1 d . . .
C35 C 0.45616(18) -0.11776(9) 0.80007(9) 0.0526(4) Uani 1 1 d . . .
H35A H 0.3906 -0.1448 0.7828 0.079 Uiso 1 1 calc R . .
H35B H 0.4740 -0.1357 0.8404 0.079 Uiso 1 1 calc R . .
H35C H 0.5261 -0.1227 0.7744 0.079 Uiso 1 1 calc R . .
C36 C 0.30790(15) -0.03353(11) 0.84164(9) 0.0532(4) Uani 1 1 d . . .
H36A H 0.2844 0.0162 0.8447 0.080 Uiso 1 1 calc R . .
H36B H 0.3222 -0.0526 0.8819 0.080 Uiso 1 1 calc R . .
H36C H 0.2447 -0.0605 0.8222 0.080 Uiso 1 1 calc R . .
C37 C 0.39407(17) -0.01253(11) 0.74063(8) 0.0534(4) Uani 1 1 d . . .
H37A H 0.3319 -0.0418 0.7227 0.080 Uiso 1 1 calc R . .
H37B H 0.4657 -0.0154 0.7159 0.080 Uiso 1 1 calc R . .
H37C H 0.3672 0.0367 0.7426 0.080 Uiso 1 1 calc R . .
C38 C 1.06389(13) 0.05346(8) 0.74793(8) 0.0421(4) Uani 1 1 d . . .
H38A H 1.0991 0.0093 0.7321 0.050 Uiso 1 1 calc R . .
H38B H 1.0737 0.0542 0.7921 0.050 Uiso 1 1 calc R . .
C39 C 1.12276(13) 0.11687(8) 0.72009(8) 0.0388(3) Uani 1 1 d . . .
C40 C 1.17811(16) 0.11227(10) 0.66450(8) 0.0511(4) Uani 1 1 d . . .
H40 H 1.1790 0.0686 0.6435 0.061 Uiso 1 1 calc R . .
C41 C 1.2321(2) 0.17113(13) 0.63959(10) 0.0695(6) Uani 1 1 d . . .
H41 H 1.2717 0.1672 0.6021 0.083 Uiso 1 1 calc R . .
C42 C 1.2287(2) 0.23508(12) 0.66866(11) 0.0685(6) Uani 1 1 d . . .
H42 H 1.2642 0.2755 0.6509 0.082 Uiso 1 1 calc R . .
C43 C 1.17348(19) 0.24044(10) 0.72389(12) 0.0640(5) Uani 1 1 d . . .
H43 H 1.1711 0.2845 0.7443 0.077 Uiso 1 1 calc R . .
C44 C 1.12157(16) 0.18121(10) 0.74931(9) 0.0517(4) Uani 1 1 d . . .
H44 H 1.0845 0.1850 0.7875 0.062 Uiso 1 1 calc R . .
C45 C 0.81795(15) 0.11478(10) 0.92923(7) 0.0448(4) Uani 1 1 d D . .
H45A H 0.7931 0.0934 0.9678 0.054 Uiso 1 1 calc R A 1
H45B H 0.7756 0.1602 0.9247 0.054 Uiso 1 1 calc R A 1
C46 C 0.94940(9) 0.12869(9) 0.93097(8) 0.0384(4) Uani 0.843(3) 1 d PGD A 1
C47 C 0.99483(14) 0.19571(9) 0.91995(13) 0.0539(7) Uani 0.843(3) 1 d PGD A 1
H47A H 0.9431 0.2336 0.9103 0.065 Uiso 0.843(3) 1 calc PR A 1
C48 C 1.11601(16) 0.20732(10) 0.92303(14) 0.0762(8) Uani 0.843(3) 1 d PGU A 1
H48A H 1.1471 0.2531 0.9155 0.091 Uiso 0.843(3) 1 calc PR A 1
C49 C 1.19177(9) 0.15190(14) 0.93712(12) 0.0809(9) Uani 0.843(3) 1 d PGU A 1
H49A H 1.2746 0.1598 0.9392 0.097 Uiso 0.843(3) 1 calc PR A 1
C50 C 1.14635(12) 0.08488(12) 0.94814(11) 0.0767(8) Uani 0.843(3) 1 d PG A 1
H50A H 1.1981 0.0470 0.9578 0.092 Uiso 0.843(3) 1 calc PR A 1
C51 C 1.02516(14) 0.07327(8) 0.94506(9) 0.0568(6) Uani 0.843(3) 1 d PGD A 1
H51A H 0.9941 0.0275 0.9526 0.068 Uiso 0.843(3) 1 calc PR A 1
C56 C 0.9485(2) 0.1272(5) 0.9387(5) 0.0384(4) Uani 0.157(3) 1 d PGD A 2
C57 C 1.0058(7) 0.1845(7) 0.9126(8) 0.0539(7) Uani 0.157(3) 1 d PGD A 2
H57A H 0.9623 0.2173 0.8889 0.065 Uiso 0.157(3) 1 calc PR A 2
C58 C 1.1265(8) 0.1938(8) 0.9210(9) 0.0762(8) Uani 0.157(3) 1 d PGD A 2
H58A H 1.1656 0.2329 0.9031 0.091 Uiso 0.157(3) 1 calc PR A 2
C59 C 1.1900(3) 0.1458(9) 0.9556(7) 0.0809(9) Uani 0.157(3) 1 d PGD A 2
H59A H 1.2726 0.1522 0.9613 0.097 Uiso 0.157(3) 1 calc PR A 2
C60 C 1.1328(6) 0.0886(7) 0.9817(6) 0.0767(8) Uani 0.157(3) 1 d PGD A 2
H60A H 1.1762 0.0558 1.0054 0.092 Uiso 0.157(3) 1 calc PR A 2
C61 C 1.0120(6) 0.0793(5) 0.9733(5) 0.0568(6) Uani 0.157(3) 1 d PGD A 2
H61A H 0.9729 0.0401 0.9912 0.068 Uiso 0.157(3) 1 calc PR A 2

loop_
_atom_site_aniso_label
_atom_site_aniso_U_11
_atom_site_aniso_U_22
_atom_site_aniso_U_33
_atom_site_aniso_U_23
_atom_site_aniso_U_13
_atom_site_aniso_U_12
Si1 0.02749(17) 0.03154(18) 0.03126(17) 0.00484(13) -0.00074(14) 0.00109(14)
O1 0.0291(4) 0.0297(5) 0.0347(4) 0.0024(4) 0.0002(4) -0.0018(4)
O2 0.0252(5) 0.0353(5) 0.0362(5) 0.0063(4) -0.0018(4) -0.0009(4)
O3 0.0409(6) 0.0445(6) 0.0310(5) 0.0016(4) -0.0013(4) -0.0073(5)
O4 0.0414(6) 0.0372(6) 0.0418(6) 0.0053(4) 0.0073(5) 0.0105(5)
O5 0.0541(7) 0.0589(8) 0.0567(7) 0.0137(6) 0.0185(6) 0.0114(6)
N1 0.0457(7) 0.0315(6) 0.0414(7) -0.0006(5) 0.0029(6) -0.0033(6)
N2 0.0428(7) 0.0558(8) 0.0466(7) -0.0097(6) -0.0121(6) 0.0016(6)
N3A 0.0544(12) 0.0495(10) 0.0568(11) -0.0061(8) -0.0259(9) 0.0033(9)
N4A 0.116(2) 0.0970(18) 0.0773(16) 0.0129(14) -0.0615(16) -0.0130(17)
N3B 0.0544(12) 0.0495(10) 0.0568(11) -0.0061(8) -0.0259(9) 0.0033(9)
N4B 0.116(2) 0.0970(18) 0.0773(16) 0.0129(14) -0.0615(16) -0.0130(17)
N5 0.0331(6) 0.0297(6) 0.0378(6) 0.0052(5) -0.0045(5) -0.0016(5)
N6 0.0429(7) 0.0454(8) 0.0560(9) 0.0005(6) 0.0046(7) 0.0133(6)
C1 0.0328(7) 0.0287(6) 0.0331(6) 0.0017(5) 0.0009(6) 0.0013(5)
C2 0.0351(7) 0.0335(7) 0.0324(6) 0.0021(5) -0.0031(6) 0.0007(6)
C3 0.0306(7) 0.0277(6) 0.0325(6) 0.0026(5) -0.0030(5) -0.0002(5)
C4 0.0271(6) 0.0282(6) 0.0308(6) 0.0014(5) -0.0003(5) -0.0007(5)
C5 0.0285(6) 0.0302(6) 0.0328(6) 0.0048(5) 0.0009(5) 0.0017(5)
C6 0.0351(7) 0.0391(8) 0.0367(7) 0.0089(6) 0.0014(6) 0.0066(6)
C7 0.0308(6) 0.0322(7) 0.0316(6) 0.0003(5) -0.0008(6) -0.0028(5)
C8 0.0407(8) 0.0321(7) 0.0351(7) 0.0034(6) 0.0033(6) 0.0046(6)
C9 0.0560(10) 0.0492(9) 0.0411(8) -0.0075(7) 0.0015(8) 0.0056(8)
C10 0.0417(8) 0.0372(8) 0.0435(8) -0.0032(6) 0.0058(7) 0.0057(6)
C11 0.0536(11) 0.0450(9) 0.0673(12) 0.0093(9) -0.0005(9) 0.0112(8)
C12 0.0441(10) 0.0646(12) 0.0762(13) -0.0130(10) 0.0072(10) 0.0146(9)
C13 0.0376(7) 0.0249(6) 0.0322(6) -0.0010(5) -0.0011(6) 0.0043(5)
C14 0.0353(7) 0.0308(7) 0.0341(7) -0.0027(5) 0.0000(6) 0.0019(6)
C15 0.0456(8) 0.0294(7) 0.0340(7) -0.0005(5) 0.0033(7) 0.0035(6)
C16 0.0529(10) 0.0365(8) 0.0430(8) 0.0088(6) -0.0067(8) 0.0042(7)
C17 0.0416(8) 0.0426(8) 0.0534(9) 0.0086(7) -0.0120(8) 0.0020(7)
C18 0.0382(8) 0.0341(7) 0.0478(8) 0.0069(6) -0.0030(7) -0.0008(6)
C19 0.0565(10) 0.0383(8) 0.0384(8) 0.0021(6) 0.0103(8) -0.0001(7)
C20 0.0630(12) 0.0557(11) 0.0638(11) 0.0235(10) 0.0145(10) 0.0011(9)
C21 0.0541(11) 0.0740(13) 0.0667(12) 0.0252(11) 0.0013(10) -0.0194(10)
C22 0.0344(7) 0.0337(7) 0.0349(6) 0.0051(5) -0.0014(6) -0.0016(5)
C23 0.0437(8) 0.0459(9) 0.0446(8) 0.0097(7) -0.0005(7) 0.0079(7)
C24 0.0603(11) 0.0516(10) 0.0576(11) 0.0174(9) -0.0127(9) 0.0080(9)
C25 0.0702(12) 0.0506(10) 0.0394(8) 0.0142(7) -0.0153(9) -0.0106(9)
C26 0.0590(10) 0.0503(9) 0.0311(7) 0.0016(6) -0.0004(7) -0.0150(8)
C27 0.0385(7) 0.0393(8) 0.0363(7) 0.0003(6) -0.0013(6) -0.0042(6)
C28 0.0266(6) 0.0349(7) 0.0454(8) 0.0040(6) 0.0029(6) 0.0021(6)
C29 0.0299(7) 0.0421(8) 0.0492(8) -0.0010(7) 0.0031(7) -0.0021(6)
C30 0.0413(9) 0.0471(9) 0.0671(11) -0.0143(8) 0.0080(9) -0.0065(7)
C31 0.0410(9) 0.0339(8) 0.0985(15) -0.0061(9) 0.0063(10) 0.0014(7)
C32 0.0466(10) 0.0403(9) 0.0885(14) 0.0152(9) -0.0050(10) 0.0053(7)
C33 0.0427(8) 0.0406(8) 0.0532(9) 0.0077(7) -0.0034(8) 0.0044(7)
C34 0.0315(7) 0.0428(8) 0.0400(7) 0.0036(6) -0.0036(6) -0.0052(6)
C35 0.0471(9) 0.0443(9) 0.0665(11) -0.0011(8) -0.0053(9) -0.0108(8)
C36 0.0335(8) 0.0692(11) 0.0571(10) 0.0007(9) 0.0001(8) -0.0096(8)
C37 0.0498(10) 0.0636(11) 0.0468(9) 0.0083(8) -0.0131(8) -0.0124(8)
C38 0.0277(7) 0.0430(8) 0.0555(9) 0.0082(7) -0.0056(7) 0.0011(6)
C39 0.0258(7) 0.0408(8) 0.0496(8) 0.0001(7) -0.0064(6) -0.0001(6)
C40 0.0490(9) 0.0539(10) 0.0503(9) -0.0052(8) 0.0005(8) -0.0086(8)
C41 0.0709(14) 0.0801(15) 0.0576(11) 0.0090(11) 0.0105(11) -0.0163(12)
C42 0.0586(12) 0.0583(12) 0.0885(15) 0.0183(11) -0.0015(12) -0.0201(10)
C43 0.0536(11) 0.0415(9) 0.0970(16) -0.0070(10) -0.0070(11) -0.0072(8)
C44 0.0420(9) 0.0498(9) 0.0633(11) -0.0088(8) 0.0037(9) -0.0011(7)
C45 0.0395(8) 0.0625(10) 0.0326(7) -0.0074(7) -0.0019(6) -0.0011(7)
C46 0.0384(8) 0.0470(8) 0.0298(9) -0.0056(7) -0.0010(6) -0.0023(7)
C47 0.0619(12) 0.0423(12) 0.0575(14) -0.0079(11) -0.0018(11) -0.0045(10)
C48 0.0725(15) 0.0657(17) 0.0904(18) -0.0151(15) 0.0121(14) -0.0279(11)
C49 0.0431(11) 0.108(2) 0.092(2) -0.018(2) 0.0053(13) -0.0135(11)
C50 0.0440(12) 0.0935(19) 0.093(2) 0.0015(19) -0.0009(15) 0.0138(13)
C51 0.0483(11) 0.0581(12) 0.0640(15) 0.0079(12) 0.0003(12) 0.0032(9)
C56 0.0384(8) 0.0470(8) 0.0298(9) -0.0056(7) -0.0010(6) -0.0023(7)
C57 0.0619(12) 0.0423(12) 0.0575(14) -0.0079(11) -0.0018(11) -0.0045(10)
C58 0.0725(15) 0.0657(17) 0.0904(18) -0.0151(15) 0.0121(14) -0.0279(11)
C59 0.0431(11) 0.108(2) 0.092(2) -0.018(2) 0.0053(13) -0.0135(11)
C60 0.0440(12) 0.0935(19) 0.093(2) 0.0015(19) -0.0009(15) 0.0138(13)
C61 0.0483(11) 0.0581(12) 0.0640(15) 0.0079(12) 0.0003(12) 0.0032(9)

loop_
_atom_type_symbol
_atom_type_description
_atom_type_scat_dispersion_real
_atom_type_scat_dispersion_imag
_atom_type_scat_source
C C 0.0181 0.0091 'International Tables Vol C Tables 4.2.6.8 and 6.1.1.4'
H H 0.0000 0.0000 'International Tables Vol C Tables 4.2.6.8 and 6.1.1.4'
N N 0.0311 0.0180 'International Tables Vol C Tables 4.2.6.8 and 6.1.1.4'
O O 0.0492 0.0322 'International Tables Vol C Tables 4.2.6.8 and 6.1.1.4'
Si Si 0.2541 0.3302 'International Tables Vol C Tables 4.2.6.8 and 6.1.1.4'

loop_
_geom_angle_atom_site_label_1
_geom_angle_atom_site_label_2
_geom_angle_atom_site_label_3
_geom_angle
_geom_angle_publ_flag
O1 SI1 C22 110.14(6) y
O1 SI1 C28 113.16(6) y
C22 SI1 C28 109.48(7) y
O1 SI1 C34 104.82(6) y
C22 SI1 C34 106.51(7) y
C28 SI1 C34 112.45(7) y
C4 O1 SI1 133.79(9) y
C38 O2 C5 120.70(11) y
C7 O3 C45 112.82(11) y
C10 O4 C8 114.65(11) y
C1 N1 H1A 109.7(14) ?
C1 N1 H1B 111.4(14) ?
H1A N1 H1B 109(2) ?
N3B N2 C2 135.6(5) y
N3A N2 C2 112.63(15) y
N4A N3A N2 173.7(2) y
N4B N3B N2 173.3(11) y
C13 N5 C3 119.00(12) y
C13 N5 H5 112.9(13) ?
C3 N5 H5 109.4(13) ?
C10 N6 C11 123.67(14) y
C10 N6 C12 118.52(16) y
C11 N6 C12 117.82(15) y
N1 C1 C8 109.40(11) y
N1 C1 C5 109.81(11) y
C8 C1 C5 114.81(12) y
N1 C1 C2 114.98(12) y
C8 C1 C2 106.28(11) y
C5 C1 C2 101.51(10) y
N2 C2 C3 113.22(12) y
N2 C2 C1 109.61(12) y
C3 C2 C1 108.40(11) y
N2 C2 H2 108.5 ?
C3 C2 H2 108.5 ?
C1 C2 H2 108.5 ?
N5 C3 C4 112.02(11) y
N5 C3 C2 112.86(12) y
C4 C3 C2 105.34(10) y
N5 C3 H3 108.8 ?
C4 C3 H3 108.8 ?
C2 C3 H3 108.8 ?
O1 C4 C7 111.14(11) y
O1 C4 C3 107.20(11) y
C7 C4 C3 112.92(11) y
O1 C4 C5 108.57(10) y
C7 C4 C5 113.91(11) y
C3 C4 C5 102.55(10) y
O2 C5 C6 114.31(11) y
O2 C5 C1 105.20(10) y
C6 C5 C1 115.64(12) y
O2 C5 C4 102.36(10) y
C6 C5 C4 113.81(11) y
C1 C5 C4 104.08(10) y
C5 C6 H6A 109.5 ?
C5 C6 H6B 109.5 ?
H6A C6 H6B 109.5 ?
C5 C6 H6C 109.5 ?
H6A C6 H6C 109.5 ?
H6B C6 H6C 109.5 ?
O3 C7 C4 108.65(11) y
O3 C7 H7A 110.0 ?
C4 C7 H7A 110.0 ?
O3 C7 H7B 110.0 ?
C4 C7 H7B 110.0 ?
H7A C7 H7B 108.3 ?
O4 C8 C9 108.80(13) y
O4 C8 C1 108.44(11) y
C9 C8 C1 113.69(13) y
O4 C8 H8 108.6 ?
C9 C8 H8 108.6 ?
C1 C8 H8 108.6 ?
C8 C9 H9A 109.5 ?
C8 C9 H9B 109.5 ?
H9A C9 H9B 109.5 ?
C8 C9 H9C 109.5 ?
H9A C9 H9C 109.5 ?
H9B C9 H9C 109.5 ?
O5 C10 N6 124.67(15) y
O5 C10 O4 123.94(15) y
N6 C10 O4 111.39(14) y
N6 C11 H11A 109.5 ?
N6 C11 H11B 109.5 ?
H11A C11 H11B 109.5 ?
N6 C11 H11C 109.5 ?
H11A C11 H11C 109.5 ?
H11B C11 H11C 109.5 ?
N6 C11 H11D 109.5 ?
H11A C11 H11D 141.1 ?
H11B C11 H11D 56.3 ?
H11C C11 H11D 56.3 ?
N6 C11 H11E 109.5 ?
H11A C11 H11E 56.3 ?
H11B C11 H11E 141.1 ?
H11C C11 H11E 56.3 ?
H11D C11 H11E 109.5 ?
N6 C11 H11F 109.5 ?
H11A C11 H11F 56.3 ?
H11B C11 H11F 56.3 ?
H11C C11 H11F 141.1 ?
H11D C11 H11F 109.5 ?
H11E C11 H11F 109.5 ?
N6 C12 H12A 109.5 ?
N6 C12 H12B 109.5 ?
H12A C12 H12B 109.5 ?
N6 C12 H12C 109.5 ?
H12A C12 H12C 109.5 ?
H12B C12 H12C 109.5 ?
C18 C13 C14 118.59(13) y
C18 C13 N5 123.30(13) y
C14 C13 N5 118.11(13) y
C15 C14 C13 122.41(14) y
C15 C14 H14 118.8 ?
C13 C14 H14 118.8 ?
C14 C15 C16 117.76(14) y
C14 C15 C19 120.61(15) y
C16 C15 C19 121.62(14) y
C17 C16 C15 120.23(14) y
C17 C16 H16 119.9 ?
C15 C16 H16 119.9 ?
C16 C17 C18 121.74(16) y
C16 C17 H17 119.1 ?
C18 C17 H17 119.1 ?
C17 C18 C13 119.26(15) y
C17 C18 H18 120.4 ?
C13 C18 H18 120.4 ?
C20 C19 C15 122.17(18) y
C20 C19 C21 119.98(18) y
C15 C19 C21 117.84(15) y
C19 C20 H20A 120.0 ?
C19 C20 H20B 120.0 ?
H20A C20 H20B 120.0 ?
C19 C21 H21A 109.5 ?
C19 C21 H21B 109.5 ?
H21A C21 H21B 109.5 ?
C19 C21 H21C 109.5 ?
H21A C21 H21C 109.5 ?
H21B C21 H21C 109.5 ?
C23 C22 C27 117.24(14) y
C23 C22 SI1 121.23(12) y
C27 C22 SI1 121.20(11) y
C24 C23 C22 120.90(17) y
C24 C23 H23 119.5 ?
C22 C23 H23 119.5 ?
C25 C24 C23 120.28(18) y
C25 C24 H24 119.9 ?
C23 C24 H24 119.9 ?
C24 C25 C26 119.90(15) y
C24 C25 H25 120.0 ?
C26 C25 H25 120.0 ?
C25 C26 C27 119.98(17) y
C25 C26 H26 120.0 ?
C27 C26 H26 120.0 ?
C26 C27 C22 121.67(16) y
C26 C27 H27 119.2 ?
C22 C27 H27 119.2 ?
C29 C28 C33 116.55(15) y
C29 C28 SI1 119.99(12) y
C33 C28 SI1 123.45(12) y
C28 C29 C30 121.73(17) y
C28 C29 H29 119.1 ?
C30 C29 H29 119.1 ?
C31 C30 C29 120.19(18) y
C31 C30 H30 119.9 ?
C29 C30 H30 119.9 ?
C30 C31 C32 119.75(17) y
C30 C31 H31 120.1 ?
C32 C31 H31 120.1 ?
C31 C32 C33 120.45(18) y
C31 C32 H32 119.8 ?
C33 C32 H32 119.8 ?
C32 C33 C28 121.33(18) y
C32 C33 H33 119.3 ?
C28 C33 H33 119.3 ?
C36 C34 C37 108.08(14) y
C36 C34 C35 108.37(15) y
C37 C34 C35 108.34(15) y
C36 C34 SI1 109.70(11) y
C37 C34 SI1 113.34(11) y
C35 C34 SI1 108.90(11) y
C34 C35 H35A 109.5 ?
C34 C35 H35B 109.5 ?
H35A C35 H35B 109.5 ?
C34 C35 H35C 109.5 ?
H35A C35 H35C 109.5 ?
H35B C35 H35C 109.5 ?
C34 C36 H36A 109.5 ?
C34 C36 H36B 109.5 ?
H36A C36 H36B 109.5 ?
C34 C36 H36C 109.5 ?
H36A C36 H36C 109.5 ?
H36B C36 H36C 109.5 ?
C34 C37 H37A 109.5 ?
C34 C37 H37B 109.5 ?
H37A C37 H37B 109.5 ?
C34 C37 H37C 109.5 ?
H37A C37 H37C 109.5 ?
H37B C37 H37C 109.5 ?
O2 C38 C39 106.70(12) y
O2 C38 H38A 110.4 ?
C39 C38 H38A 110.4 ?
O2 C38 H38B 110.4 ?
C39 C38 H38B 110.4 ?
H38A C38 H38B 108.6 ?
C44 C39 C40 118.63(17) y
C44 C39 C38 120.31(16) y
C40 C39 C38 121.05(15) y
C41 C40 C39 120.29(18) y
C41 C40 H40 119.9 ?
C39 C40 H40 119.9 ?
C42 C41 C40 120.5(2) y
C42 C41 H41 119.7 ?
C40 C41 H41 119.7 ?
C41 C42 C43 119.75(19) y
C41 C42 H42 120.1 ?
C43 C42 H42 120.1 ?
C42 C43 C44 119.67(19) y
C42 C43 H43 120.2 ?
C44 C43 H43 120.2 ?
C39 C44 C43 121.11(18) y
C39 C44 H44 119.4 ?
C43 C44 H44 119.4 ?
O3 C45 C56 116.9(4) y
O3 C45 C46 112.29(14) y
O3 C45 H45A 109.1 ?
C56 C45 H45A 102.7 ?
C46 C45 H45A 109.1 ?
O3 C45 H45B 109.1 ?
C56 C45 H45B 110.6 ?
C46 C45 H45B 109.1 ?
H45A C45 H45B 107.9 ?
C47 C46 C51 120.0 y
C47 C46 C45 121.22(14) y
C51 C46 C45 118.77(14) y
C46 C47 C48 120.0 y
C46 C47 H47A 120.0 ?
C48 C47 H47A 120.0 ?
C47 C48 C49 120.0 y
C47 C48 H48A 120.0 ?
C49 C48 H48A 120.0 ?
C48 C49 C50 120.0 y
C48 C49 H49A 120.0 ?
C50 C49 H49A 120.0 ?
C49 C50 C51 120.0 y
C49 C50 H50A 120.0 ?
C51 C50 H50A 120.0 ?
C50 C51 C46 120.0 y
C50 C51 H51A 120.0 ?
C46 C51 H51A 120.0 ?
C57 C56 C61 120.0 y
C57 C56 C45 121.2(6) y
C61 C56 C45 118.8(6) y
C58 C57 C56 120.0 y
C58 C57 H57A 120.0 ?
C56 C57 H57A 120.0 ?
C57 C58 C59 120.0 y
C57 C58 H58A 120.0 ?
C59 C58 H58A 120.0 ?
C58 C59 C60 120.0 y
C58 C59 H59A 120.0 ?
C60 C59 H59A 120.0 ?
C61 C60 C59 120.0 y
C61 C60 H60A 120.0 ?
C59 C60 H60A 120.0 ?
C60 C61 C56 120.0 y
C60 C61 H61A 120.0 ?
C56 C61 H61A 120.0 ?

loop_
_geom_bond_atom_site_label_1
_geom_bond_atom_site_label_2
_geom_bond_distance
_geom_bond_publ_flag
Si1 O1 1.6658(10) y
Si1 C22 1.8839(15) y
Si1 C28 1.8988(15) y
Si1 C34 1.9067(16) y
O1 C4 1.4339(16) y
O2 C38 1.4323(17) y
O2 C5 1.4504(16) y
O3 C7 1.4158(16) y
O3 C45 1.4290(19) y
O4 C10 1.3629(19) y
O4 C8 1.4536(17) y
O5 C10 1.213(2) y
N1 C1 1.4584(18) y
N1 H1a 0.880(17) ?
N1 H1b 0.876(17) ?
N2 N3b 1.236(2) y
N2 N3a 1.237(2) y
N2 C2 1.4808(19) y
N3a N4a 1.143(3) y
N3b N4b 1.143(3) y
N5 C13 1.4078(18) y
N5 C3 1.4568(17) y
N5 H5 0.92(2) ?
N6 C10 1.347(2) y
N6 C11 1.450(2) y
N6 C12 1.458(2) y
C1 C8 1.547(2) y
C1 C5 1.5697(19) y
C1 C2 1.5766(19) y
C2 C3 1.5657(19) y
C2 H2 1.0000 ?
C3 C4 1.5488(18) y
C3 H3 1.0000 ?
C4 C7 1.5305(18) y
C4 C5 1.5751(18) y
C5 C6 1.5195(18) y
C6 H6a 0.9800 ?
C6 H6b 0.9800 ?
C6 H6c 0.9800 ?
C7 H7a 0.9900 ?
C7 H7b 0.9900 ?
C8 C9 1.522(2) y
C8 H8 1.0000 ?
C9 H9a 0.9800 ?
C9 H9b 0.9800 ?
C9 H9c 0.9800 ?
C11 H11a 0.9800 ?
C11 H11b 0.9800 ?
C11 H11c 0.9800 ?
C11 H11d 0.9800 ?
C11 H11e 0.9800 ?
C11 H11f 0.9800 ?
C12 H12a 0.9800 ?
C12 H12b 0.9800 ?
C12 H12c 0.9800 ?
C13 C18 1.394(2) y
C13 C14 1.401(2) y
C14 C15 1.395(2) y
C14 H14 0.9500 ?
C15 C16 1.402(2) y
C15 C19 1.491(2) y
C16 C17 1.377(2) y
C16 H16 0.9500 ?
C17 C18 1.393(2) y
C17 H17 0.9500 ?
C18 H18 0.9500 ?
C19 C20 1.326(3) y
C19 C21 1.498(3) y
C20 H20a 0.9500 ?
C20 H20b 0.9500 ?
C21 H21a 0.9800 ?
C21 H21b 0.9800 ?
C21 H21c 0.9800 ?
C22 C23 1.397(2) y
C22 C27 1.398(2) y
C23 C24 1.395(2) y
C23 H23 0.9500 ?
C24 C25 1.375(3) y
C24 H24 0.9500 ?
C25 C26 1.377(3) y
C25 H25 0.9500 ?
C26 C27 1.384(2) y
C26 H26 0.9500 ?
C27 H27 0.9500 ?
C28 C29 1.397(2) y
C28 C33 1.404(2) y
C29 C30 1.398(2) y
C29 H29 0.9500 ?
C30 C31 1.370(3) y
C30 H30 0.9500 ?
C31 C32 1.374(3) y
C31 H31 0.9500 ?
C32 C33 1.395(2) y
C32 H32 0.9500 ?
C33 H33 0.9500 ?
C34 C36 1.533(2) y
C34 C37 1.534(2) y
C34 C35 1.539(2) y
C35 H35a 0.9800 ?
C35 H35b 0.9800 ?
C35 H35c 0.9800 ?
C36 H36a 0.9800 ?
C36 H36b 0.9800 ?
C36 H36c 0.9800 ?
C37 H37a 0.9800 ?
C37 H37b 0.9800 ?
C37 H37c 0.9800 ?
C38 C39 1.506(2) y
C38 H38a 0.9900 ?
C38 H38b 0.9900 ?
C39 C44 1.380(2) y
C39 C40 1.389(2) y
C40 C41 1.386(3) y
C40 H40 0.9500 ?
C41 C42 1.372(3) y
C41 H41 0.9500 ?
C42 C43 1.383(3) y
C42 H42 0.9500 ?
C43 C44 1.386(3) y
C43 H43 0.9500 ?
C44 H44 0.9500 ?
C45 C56 1.510(2) y
C45 C46 1.5106(19) y
C45 H45a 0.9900 ?
C45 H45b 0.9900 ?
C46 C47 1.3900 y
C46 C51 1.3900 y
C47 C48 1.3900 y
C47 H47a 0.9500 ?
C48 C49 1.3900 y
C48 H48a 0.9500 ?
C49 C50 1.3900 y
C49 H49a 0.9500 ?
C50 C51 1.3900 y
C50 H50a 0.9500 ?
C51 H51a 0.9500 ?
C56 C57 1.3900 y
C56 C61 1.3900 y
C57 C58 1.3900 y
C57 H57a 0.9500 ?
C58 C59 1.3900 y
C58 H58a 0.9500 ?
C59 C60 1.3900 y
C59 H59a 0.9500 ?
C60 C61 1.3900 y
C60 H60a 0.9500 ?
C61 H61a 0.9500 ?

loop_
_geom_hbond_atom_site_label_D
_geom_hbond_atom_site_label_H
_geom_hbond_atom_site_label_A
_geom_hbond_distance_DH
_geom_hbond_distance_HA
_geom_hbond_distance_DA
_geom_hbond_angle_DHA
_geom_hbond_publ_flag
N1 H1B O1 0.876(17) 2.201(19) 2.8734(17) 133.3(18) y
N5 H5 O2 0.92(2) 2.17(2) 2.8204(16) 127.2(16) y

loop_
_geom_torsion_atom_site_label_1
_geom_torsion_atom_site_label_2
_geom_torsion_atom_site_label_3
_geom_torsion_atom_site_label_4
_geom_torsion
_geom_torsion_publ_flag
C22 SI1 O1 C4 -108.64(12) y
C28 SI1 O1 C4 14.27(13) y
C34 SI1 O1 C4 137.15(12) y
N3B N2 C2 C3 56.0(7) y
N3A N2 C2 C3 103.66(17) y
N3B N2 C2 C1 177.2(7) y
N3A N2 C2 C1 -135.17(16) y
N1 C1 C2 N2 -24.77(16) y
C8 C1 C2 N2 96.42(13) y
C5 C1 C2 N2 -143.21(12) y
N1 C1 C2 C3 99.27(13) y
C8 C1 C2 C3 -139.55(12) y
C5 C1 C2 C3 -19.18(13) y
C13 N5 C3 C4 -175.26(12) y
C13 N5 C3 C2 66.04(16) y
N2 C2 C3 N5 -122.45(13) y
C1 C2 C3 N5 115.71(12) y
N2 C2 C3 C4 115.04(13) y
C1 C2 C3 C4 -6.81(14) y
SI1 O1 C4 C7 35.53(16) y
SI1 O1 C4 C3 -88.31(13) y
SI1 O1 C4 C5 161.56(9) y
N5 C3 C4 O1 152.71(11) y
C2 C3 C4 O1 -84.23(12) y
N5 C3 C4 C7 29.96(16) y
C2 C3 C4 C7 153.02(11) y
N5 C3 C4 C5 -93.06(12) y
C2 C3 C4 C5 30.00(13) y
C38 O2 C5 C6 10.39(18) y
C38 O2 C5 C1 -117.55(14) y
C38 O2 C5 C4 133.93(13) y
N1 C1 C5 O2 168.45(11) y
C8 C1 C5 O2 44.71(14) y
C2 C1 C5 O2 -69.45(12) y
N1 C1 C5 C6 41.32(16) y
C8 C1 C5 C6 -82.42(15) y
C2 C1 C5 C6 163.42(12) y
N1 C1 C5 C4 -84.28(13) y
C8 C1 C5 C4 151.98(11) y
C2 C1 C5 C4 37.82(12) y
O1 C4 C5 O2 179.64(10) y
C7 C4 C5 O2 -55.95(13) y
C3 C4 C5 O2 66.41(12) y
O1 C4 C5 C6 -56.48(15) y
C7 C4 C5 C6 67.93(15) y
C3 C4 C5 C6 -169.71(11) y
O1 C4 C5 C1 70.26(12) y
C7 C4 C5 C1 -165.33(11) y
C3 C4 C5 C1 -42.97(12) y
C45 O3 C7 C4 179.13(12) y
O1 C4 C7 O3 38.03(14) y
C3 C4 C7 O3 158.55(11) y
C5 C4 C7 O3 -84.99(13) y
C10 O4 C8 C9 75.31(17) y
C10 O4 C8 C1 -160.57(12) y
N1 C1 C8 O4 -63.54(15) y
C5 C1 C8 O4 60.42(15) y
C2 C1 C8 O4 171.77(11) y
N1 C1 C8 C9 57.61(16) y
C5 C1 C8 C9 -178.43(12) y
C2 C1 C8 C9 -67.09(15) y
C11 N6 C10 O5 175.91(18) y
C12 N6 C10 O5 -3.7(3) y
C11 N6 C10 O4 -4.1(2) y
C12 N6 C10 O4 176.25(15) y
C8 O4 C10 O5 5.8(2) y
C8 O4 C10 N6 -174.20(13) y
C3 N5 C13 C18 31.0(2) y
C3 N5 C13 C14 -150.17(13) y
C18 C13 C14 C15 -0.6(2) y
N5 C13 C14 C15 -179.52(13) y
C13 C14 C15 C16 -0.8(2) y
C13 C14 C15 C19 -179.58(13) y
C14 C15 C16 C17 1.2(2) y
C19 C15 C16 C17 179.98(16) y
C15 C16 C17 C18 -0.2(3) y
C16 C17 C18 C13 -1.2(3) y
C14 C13 C18 C17 1.6(2) y
N5 C13 C18 C17 -179.54(15) y
C14 C15 C19 C20 -168.38(17) y
C16 C15 C19 C20 12.9(3) y
C14 C15 C19 C21 10.4(2) y
C16 C15 C19 C21 -168.34(17) y
O1 SI1 C22 C23 -14.30(15) y
C28 SI1 C22 C23 -139.34(13) y
C34 SI1 C22 C23 98.84(14) y
O1 SI1 C22 C27 172.49(11) y
C28 SI1 C22 C27 47.45(14) y
C34 SI1 C22 C27 -74.37(14) y
C27 C22 C23 C24 1.1(3) y
SI1 C22 C23 C24 -172.40(14) y
C22 C23 C24 C25 -0.6(3) y
C23 C24 C25 C26 -0.6(3) y
C24 C25 C26 C27 1.3(3) y
C25 C26 C27 C22 -0.9(2) y
C23 C22 C27 C26 -0.3(2) y
SI1 C22 C27 C26 173.14(12) y
O1 SI1 C28 C29 -108.23(12) y
C22 SI1 C28 C29 15.05(14) y
C34 SI1 C28 C29 133.23(12) y
O1 SI1 C28 C33 70.71(14) y
C22 SI1 C28 C33 -166.02(13) y
C34 SI1 C28 C33 -47.84(15) y
C33 C28 C29 C30 -0.8(2) y
SI1 C28 C29 C30 178.23(13) y
C28 C29 C30 C31 0.5(3) y
C29 C30 C31 C32 -0.4(3) y
C30 C31 C32 C33 0.5(3) y
C31 C32 C33 C28 -0.8(3) y
C29 C28 C33 C32 0.9(2) y
SI1 C28 C33 C32 -178.04(14) y
O1 SI1 C34 C36 -179.42(12) y
C22 SI1 C34 C36 63.84(13) y
C28 SI1 C34 C36 -56.08(14) y
O1 SI1 C34 C37 -58.53(13) y
C22 SI1 C34 C37 -175.28(13) y
C28 SI1 C34 C37 64.80(14) y
O1 SI1 C34 C35 62.13(13) y
C22 SI1 C34 C35 -54.62(13) y
C28 SI1 C34 C35 -174.54(11) y
C5 O2 C38 C39 179.97(12) y
O2 C38 C39 C44 83.97(18) y
O2 C38 C39 C40 -95.35(18) y
C44 C39 C40 C41 0.8(3) y
C38 C39 C40 C41 -179.87(18) y
C39 C40 C41 C42 -1.8(3) y
C40 C41 C42 C43 1.5(4) y
C41 C42 C43 C44 -0.3(3) y
C40 C39 C44 C43 0.5(3) y
C38 C39 C44 C43 -178.85(16) y
C42 C43 C44 C39 -0.8(3) y
C7 O3 C45 C56 -81.2(5) y
C7 O3 C45 C46 -75.88(17) y
O3 C45 C46 C47 114.08(16) y
C56 C45 C46 C47 -111(4) y
O3 C45 C46 C51 -67.19(19) y
C56 C45 C46 C51 67(4) y
C51 C46 C47 C48 0.0 y
C45 C46 C47 C48 178.72(16) y
C46 C47 C48 C49 0.0 y
C47 C48 C49 C50 0.0 y
C48 C49 C50 C51 0.0 y
C49 C50 C51 C46 0.0 y
C47 C46 C51 C50 0.0 y
C45 C46 C51 C50 -178.75(15) y
O3 C45 C56 C57 93.5(7) y
C46 C45 C56 C57 46(4) y
O3 C45 C56 C61 -85.1(8) y
C46 C45 C56 C61 -133(4) y
C61 C56 C57 C58 0.0 y
C45 C56 C57 C58 -178.6(7) y
C56 C57 C58 C59 0.0 y
C57 C58 C59 C60 0.0 y
C58 C59 C60 C61 0.0 y
C59 C60 C61 C56 0.0 y
C57 C56 C61 C60 0.0 y
C45 C56 C61 C60 178.6(7) y
